data_7212314
loop_
_publ_author_name
'Jha, Sushil'
'Silversides, Jon D.'
'Boyle, Ross W.'
'Archibald, Stephen J.'

_publ_section_title
;
 Hydrogen bonded dimers vs. one-dimensional chains in
 2-thiooxoimidazolidin-4-one (thiohydantoin) drug derivatives
;
_journal_issue 6
_journal_name_full CrystEngComm
_journal_page_first 1730
_journal_paper_doi 10.1039/b924683e
_journal_volume 12
_journal_year 2010
_chemical_formula_sum 'C16 H14 N2 O S'
_chemical_formula_weight 282.35
_chemical_name_systematic
;
?
;
_space_group_IT_number 15
_symmetry_cell_setting monoclinic
_symmetry_space_group_name_Hall '-C 2yc'
_symmetry_space_group_name_H-M 'C 1 2/c 1'
_atom_sites_solution_hydrogens geom
_atom_sites_solution_primary direct
_atom_sites_solution_secondary difmap
_audit_creation_method SHELXL-97
_cell_angle_alpha 90.00
_cell_angle_beta 106.952(16)
_cell_angle_gamma 90.00
_cell_formula_units_Z 8
_cell_length_a 28.380(6)
_cell_length_b 5.0073(6)
_cell_length_c 20.811(4)
_cell_measurement_reflns_used 202
_cell_measurement_temperature 150(2)
_cell_measurement_theta_max 55.39
_cell_measurement_theta_min 8.55
_cell_volume 2828.9(9)
_computing_cell_refinement 'X-AREA (Stoe & Cie, 2002)'
_computing_data_collection 'X-AREA (Stoe & Cie, 2002)'
_computing_data_reduction 'X-RED (Stoe & Cie, 2002)'
_computing_molecular_graphics 'ORTEP III (Farrugia, 1997)'
_computing_publication_material 'SHELXL97(Sheldrick, 1997) and WinGX (Farrugia, 1999)'
_computing_structure_refinement 'SHELXL97 (Sheldrick, 1997)'
_computing_structure_solution 'SHELXS97 (Sheldrick, 1997)'
_diffrn_ambient_temperature 150(2)
_diffrn_measured_fraction_theta_full 0.996
_diffrn_measured_fraction_theta_max 0.996
_diffrn_measurement_device_type 'Stoe IPDS-II image plate'
_diffrn_measurement_method '\w scans, 150 frames at 1\% intervals, exposure time 2 minutes'
_diffrn_radiation_monochromator graphite
_diffrn_radiation_source 'fine-focus sealed tube'
_diffrn_radiation_type MoK\a
_diffrn_radiation_wavelength 0.71073
_diffrn_reflns_av_R_equivalents 0.0839
_diffrn_reflns_av_sigmaI/netI 0.0805
_diffrn_reflns_limit_h_max 35
_diffrn_reflns_limit_h_min -39
_diffrn_reflns_limit_k_max 7
_diffrn_reflns_limit_k_min -6
_diffrn_reflns_limit_l_max 28
_diffrn_reflns_limit_l_min -28
_diffrn_reflns_number 11195
_diffrn_reflns_theta_full 30.00
_diffrn_reflns_theta_max 30.00
_diffrn_reflns_theta_min 2.87
_exptl_absorpt_coefficient_mu 0.225
_exptl_absorpt_correction_type none
_exptl_crystal_colour colourless
_exptl_crystal_density_diffrn 1.326
_exptl_crystal_density_method 'not measured'
_exptl_crystal_description needle
_exptl_crystal_F_000 1184
_exptl_crystal_size_max 0.35
_exptl_crystal_size_mid 0.11
_exptl_crystal_size_min 0.10
_refine_diff_density_max 1.370
_refine_diff_density_min -0.644
_refine_diff_density_rms 0.091
_refine_ls_extinction_coef 0.006(2)
_refine_ls_extinction_expression Fc^*^=kFc[1+0.001xFc^2^\l^3^/sin(2\q)]^-1/4^
_refine_ls_extinction_method SHELXL
_refine_ls_goodness_of_fit_ref 1.034
_refine_ls_hydrogen_treatment mixed
_refine_ls_matrix_type full
_refine_ls_number_parameters 185
_refine_ls_number_reflns 4096
_refine_ls_number_restraints 0
_refine_ls_restrained_S_all 1.034
_refine_ls_R_factor_all 0.1901
_refine_ls_R_factor_gt 0.1072
_refine_ls_shift/su_max 0.007
_refine_ls_shift/su_mean 0.001
_refine_ls_structure_factor_coef Fsqd
_refine_ls_weighting_details 'calc w=1/[\s^2^(Fo^2^)+(0.2000P)^2^+0.0000P] where P=(Fo^2^+2Fc^2^)/3'
_refine_ls_weighting_scheme calc
_refine_ls_wR_factor_gt 0.3080
_refine_ls_wR_factor_ref 0.3591
_reflns_number_gt 1720
_reflns_number_total 4096
_reflns_threshold_expression >2sigma(I)
_cod_data_source_file b924683e.txt
_cod_data_source_block sja8_06m
_cod_depositor_comments
;
The following automatic conversions were performed:

'_symmetry_cell_setting' value 'Monoclinic' changed to 'monoclinic'
according to /home/saulius/struct/CIF-dictionaries/cif_core.dic
dictionary named 'cif_core.dic' version 2.4.2 from 2011-04-26.

Automatic conversion script
Id: cif_fix_values 1891 2012-01-12 08:04:46Z andrius 
;
_cod_original_sg_symbol_H-M C2/c
_cod_database_code 7212314

loop_
_symmetry_equiv_pos_as_xyz
'x, y, z'
'-x, y, -z+1/2'
'x+1/2, y+1/2, z'
'-x+1/2, y+1/2, -z+1/2'
'-x, -y, -z'
'x, -y, z-1/2'
'-x+1/2, -y+1/2, -z'
'x+1/2, -y+1/2, z-1/2'

loop_
_atom_site_label
_atom_site_type_symbol
_atom_site_fract_x
_atom_site_fract_y
_atom_site_fract_z
_atom_site_U_iso_or_equiv
_atom_site_adp_type
_atom_site_occupancy
_atom_site_symmetry_multiplicity
_atom_site_calc_flag
_atom_site_refinement_flags
C1 C 0.20124(14) 1.0648(8) 0.0597(2) 0.0463(9) Uani 1 1 d .
C2 C 0.21288(19) 0.7278(14) 0.1353(3) 0.088(2) Uani 1 1 d .
C3 C 0.26194(18) 0.7598(11) 0.1212(3) 0.0648(12) Uani 1 1 d .
H3 H 0.2694 0.6009 0.0968 0.078 Uiso 1 1 calc R
C4 C 0.12857(15) 0.9334(9) 0.0987(2) 0.0539(10) Uani 1 1 d .
C5 C 0.0958(2) 0.7611(15) 0.0617(5) 0.115(3) Uani 1 1 d .
H5 H 0.1054 0.6329 0.0343 0.138 Uiso 1 1 calc R
C6 C 0.0468(2) 0.7730(15) 0.0641(7) 0.145(4) Uani 1 1 d .
H6 H 0.0230 0.6512 0.0385 0.174 Uiso 1 1 calc R
C7 C 0.0341(3) 0.9532(17) 0.1020(5) 0.112(3) Uani 1 1 d .
H7 H 0.0007 0.9648 0.1020 0.135 Uiso 1 1 calc R
C8 C 0.0676(3) 1.122(2) 0.1408(4) 0.110(3) Uani 1 1 d .
H8 H 0.0580 1.2463 0.1691 0.131 Uiso 1 1 calc R
C9 C 0.1158(3) 1.1131(15) 0.1392(3) 0.0923(19) Uani 1 1 d .
H9 H 0.1397 1.2314 0.1661 0.111 Uiso 1 1 calc R
C10 C 0.30081(18) 0.8073(15) 0.1824(3) 0.0838(18) Uani 1 1 d .
H10A H 0.3049 0.6440 0.2103 0.101 Uiso 1 1 calc R
H10B H 0.2900 0.9518 0.2074 0.101 Uiso 1 1 calc R
C11 C 0.35085(17) 0.8828(12) 0.1754(3) 0.0683(14) Uani 1 1 d .
C12 C 0.37776(19) 1.0828(15) 0.2129(3) 0.0843(17) Uani 1 1 d .
H12 H 0.3649 1.1805 0.2432 0.101 Uiso 1 1 calc R
C13 C 0.4233(2) 1.1434(18) 0.2070(5) 0.110(3) Uani 1 1 d .
H13 H 0.4413 1.2864 0.2329 0.132 Uiso 1 1 calc R
C14 C 0.4433(2) 1.0097(19) 0.1666(5) 0.106(3) Uani 1 1 d .
H14 H 0.4760 1.0483 0.1662 0.128 Uiso 1 1 calc R
C15 C 0.4167(3) 0.816(2) 0.1256(5) 0.115(3) Uani 1 1 d .
H15 H 0.4299 0.7307 0.0939 0.138 Uiso 1 1 calc R
C16 C 0.3697(2) 0.7432(15) 0.1300(4) 0.093(2) Uani 1 1 d .
H16 H 0.3514 0.6038 0.1029 0.111 Uiso 1 1 calc R
N1 N 0.17967(12) 0.9151(8) 0.09942(18) 0.0551(9) Uani 1 1 d .
N2 N 0.24879(13) 0.9932(9) 0.0762(2) 0.0611(11) Uani 1 1 d .
H2 H 0.271(2) 1.056(11) 0.055(3) 0.073 Uiso 1 1 d .
O1 O 0.20418(14) 0.5592(12) 0.1738(3) 0.118(2) Uani 1 1 d .
S1 S 0.17297(5) 1.2763(3) 0.00174(8) 0.0782(6) Uani 1 1 d .

loop_
_atom_site_aniso_label
_atom_site_aniso_U_11
_atom_site_aniso_U_22
_atom_site_aniso_U_33
_atom_site_aniso_U_23
_atom_site_aniso_U_13
_atom_site_aniso_U_12
C1 0.046(2) 0.049(2) 0.050(2) 0.0018(17) 0.0240(17) 0.0003(16)
C2 0.047(3) 0.129(5) 0.080(3) 0.053(3) 0.006(2) -0.020(3)
C3 0.057(3) 0.074(3) 0.066(3) 0.012(2) 0.023(2) -0.007(2)
C4 0.048(2) 0.061(3) 0.060(2) 0.004(2) 0.0262(19) -0.0016(19)
C5 0.048(3) 0.112(5) 0.196(8) -0.069(5) 0.051(4) -0.013(3)
C6 0.049(3) 0.103(5) 0.292(14) -0.063(7) 0.065(5) -0.019(3)
C7 0.071(4) 0.109(5) 0.186(9) 0.057(6) 0.082(5) 0.032(4)
C8 0.103(6) 0.138(7) 0.107(5) 0.019(5) 0.059(5) 0.051(5)
C9 0.090(4) 0.110(5) 0.076(4) -0.009(3) 0.023(3) 0.026(4)
C10 0.048(3) 0.138(5) 0.072(3) 0.035(3) 0.026(2) 0.003(3)
C11 0.042(2) 0.096(4) 0.072(3) 0.038(3) 0.024(2) 0.016(2)
C12 0.049(3) 0.118(5) 0.087(4) 0.006(4) 0.020(3) -0.002(3)
C13 0.052(3) 0.127(6) 0.146(7) 0.018(5) 0.023(4) -0.003(4)
C14 0.038(3) 0.152(7) 0.134(6) 0.063(5) 0.034(3) 0.011(4)
C15 0.064(4) 0.157(7) 0.144(7) 0.046(6) 0.060(4) 0.041(5)
C16 0.064(3) 0.113(5) 0.113(5) 0.012(4) 0.043(3) 0.013(3)
N1 0.0451(18) 0.069(2) 0.0521(19) 0.0162(17) 0.0149(16) -0.0094(16)
N2 0.0380(17) 0.087(3) 0.059(2) 0.032(2) 0.0155(16) -0.0036(17)
O1 0.057(2) 0.174(5) 0.116(3) 0.089(4) 0.013(2) -0.017(3)
S1 0.0577(7) 0.0873(10) 0.1062(12) 0.0520(8) 0.0498(7) 0.0289(6)

loop_
_atom_type_symbol
_atom_type_description
_atom_type_scat_dispersion_real
_atom_type_scat_dispersion_imag
_atom_type_scat_source
C C 0.0033 0.0016 'International Tables Vol C Tables 4.2.6.8 and 6.1.1.4'
N N 0.0061 0.0033 'International Tables Vol C Tables 4.2.6.8 and 6.1.1.4'
O O 0.0106 0.0060 'International Tables Vol C Tables 4.2.6.8 and 6.1.1.4'
S S 0.1246 0.1234 'International Tables Vol C Tables 4.2.6.8 and 6.1.1.4'
H H 0.0000 0.0000 'International Tables Vol C Tables 4.2.6.8 and 6.1.1.4'

loop_
_geom_angle_atom_site_label_1
_geom_angle_atom_site_label_2
_geom_angle_atom_site_label_3
_geom_angle
N2 C1 N1 106.8(3)
N2 C1 S1 127.2(3)
N1 C1 S1 125.9(3)
O1 C2 N1 125.4(5)
O1 C2 C3 124.5(5)
N1 C2 C3 110.1(4)
C10 C3 N2 114.6(5)
C10 C3 C2 110.9(5)
N2 C3 C2 97.5(4)
C10 C3 H3 111.0
N2 C3 H3 111.0
C2 C3 H3 111.0
C5 C4 C9 121.4(5)
C5 C4 N1 119.5(4)
C9 C4 N1 119.0(5)
C4 C5 C6 118.8(6)
C4 C5 H5 120.6
C6 C5 H5 120.6
C7 C6 C5 119.8(7)
C7 C6 H6 120.1
C5 C6 H6 120.1
C6 C7 C8 121.4(6)
C6 C7 H7 119.3
C8 C7 H7 119.3
C7 C8 C9 119.6(7)
C7 C8 H8 120.2
C9 C8 H8 120.2
C4 C9 C8 119.0(7)
C4 C9 H9 120.5
C8 C9 H9 120.5
C3 C10 C11 116.9(5)
C3 C10 H10A 108.1
C11 C10 H10A 108.1
C3 C10 H10B 108.1
C11 C10 H10B 108.1
H10A C10 H10B 107.3
C12 C11 C16 119.6(5)
C12 C11 C10 120.9(5)
C16 C11 C10 119.5(6)
C11 C12 C13 120.0(7)
C11 C12 H12 120.0
C13 C12 H12 120.0
C14 C13 C12 122.4(8)
C14 C13 H13 118.8
C12 C13 H13 118.8
C13 C14 C15 119.6(6)
C13 C14 H14 120.2
C15 C14 H14 120.2
C14 C15 C16 120.3(7)
C14 C15 H15 119.8
C16 C15 H15 119.8
C11 C16 C15 117.9(8)
C11 C16 H16 121.1
C15 C16 H16 121.1
C1 N1 C2 109.8(4)
C1 N1 C4 125.1(4)
C2 N1 C4 124.8(4)
C1 N2 C3 115.1(3)
C1 N2 H2 125(3)
C3 N2 H2 119(3)

loop_
_geom_bond_atom_site_label_1
_geom_bond_atom_site_label_2
_geom_bond_distance
C1 N2 1.341(5)
C1 N1 1.384(5)
C1 S1 1.630(4)
C2 O1 1.237(6)
C2 N1 1.384(7)
C2 C3 1.512(7)
C3 C10 1.441(8)
C3 N2 1.477(6)
C3 H3 1.0000
C4 C5 1.336(8)
C4 C9 1.353(8)
C4 N1 1.449(5)
C5 C6 1.407(8)
C5 H5 0.9500
C6 C7 1.315(12)
C6 H6 0.9500
C7 C8 1.350(12)
C7 H7 0.9500
C8 C9 1.381(10)
C8 H8 0.9500
C9 H9 0.9500
C10 C11 1.517(6)
C10 H10A 0.9900
C10 H10B 0.9900
C11 C12 1.359(9)
C11 C16 1.401(9)
C12 C13 1.368(8)
C12 H12 0.9500
C13 C14 1.326(12)
C13 H13 0.9500
C14 C15 1.363(13)
C14 H14 0.9500
C15 C16 1.414(9)
C15 H15 0.9500
C16 H16 0.9500
N2 H2 0.93(6)

loop_
_geom_hbond_atom_site_label_D
_geom_hbond_atom_site_label_H
_geom_hbond_atom_site_label_A
_geom_hbond_distance_DH
_geom_hbond_distance_HA
_geom_hbond_distance_DA
_geom_hbond_angle_DHA
_geom_hbond_site_symmetry_A
N2 H2 S1 0.93(6) 2.39(6) 3.316(4) 178(5) 7_575

loop_
_geom_torsion_atom_site_label_1
_geom_torsion_atom_site_label_2
_geom_torsion_atom_site_label_3
_geom_torsion_atom_site_label_4
_geom_torsion
O1 C2 C3 C10 -57.3(9)
N1 C2 C3 C10 122.2(6)
O1 C2 C3 N2 -177.4(7)
N1 C2 C3 N2 2.2(6)
C9 C4 C5 C6 1.6(13)
N1 C4 C5 C6 176.9(8)
C4 C5 C6 C7 0.5(16)
C5 C6 C7 C8 -2.5(16)
C6 C7 C8 C9 2.4(14)
C5 C4 C9 C8 -1.7(11)
N1 C4 C9 C8 -177.0(6)
C7 C8 C9 C4 -0.3(11)
N2 C3 C10 C11 -62.3(7)
C2 C3 C10 C11 -171.5(5)
C3 C10 C11 C12 136.4(6)
C3 C10 C11 C16 -44.1(8)
C16 C11 C12 C13 -1.2(9)
C10 C11 C12 C13 178.4(6)
C11 C12 C13 C14 -1.4(11)
C12 C13 C14 C15 4.7(12)
C13 C14 C15 C16 -5.2(11)
C12 C11 C16 C15 0.6(9)
C10 C11 C16 C15 -179.0(6)
C14 C15 C16 C11 2.6(10)
N2 C1 N1 C2 -6.8(6)
S1 C1 N1 C2 170.5(4)
N2 C1 N1 C4 178.8(4)
S1 C1 N1 C4 -3.8(7)
O1 C2 N1 C1 -177.8(7)
C3 C2 N1 C1 2.6(7)
O1 C2 N1 C4 -3.4(11)
C3 C2 N1 C4 177.0(4)
C5 C4 N1 C1 96.3(7)
C9 C4 N1 C1 -88.3(7)
C5 C4 N1 C2 -77.3(8)
C9 C4 N1 C2 98.1(7)
N1 C1 N2 C3 8.8(5)
S1 C1 N2 C3 -168.5(4)
C10 C3 N2 C1 -123.9(5)
C2 C3 N2 C1 -6.8(6)
